data_2216113
loop_
_publ_author_name
'Suchada Chantrapromma'
'Abdul Wahab Salae'
'Hoong-Kun Fun'
'Chanita Ponglimanont'

_publ_section_title
;
 <i>ent</i>-Kaur-16-en-19-al
;
_journal_coeditor_code SI2036
_journal_issue 11
_journal_name_full 'Acta Crystallographica Section E'
_journal_page_first o4329
_journal_page_last o4329
_journal_paper_doi 10.1107/S1600536807049823
_journal_volume 63
_journal_year 2007
_chemical_formula_iupac 'C20 H30 O'
_chemical_formula_moiety 'C20 H30 O'
_chemical_formula_sum 'C20 H30 O'
_chemical_formula_weight 286.44
_chemical_melting_point 387.5(5)
_chemical_name_common
;
<i>ent</i>-Kaur-16-en-19-al
;
_chemical_name_systematic
;
<i>ent</i>-Kaur-16-en-19-al
;
_space_group_IT_number 19
_symmetry_cell_setting orthorhombic
_symmetry_space_group_name_Hall 'P 2ac 2ab'
_symmetry_space_group_name_H-M 'P 21 21 21'
_atom_sites_solution_hydrogens geom
_atom_sites_solution_primary direct
_atom_sites_solution_secondary difmap
_audit_creation_method SHELXL-97
_cell_angle_alpha 90.00
_cell_angle_beta 90.00
_cell_angle_gamma 90.00
_cell_formula_units_Z 4
_cell_length_a 6.3126(2)
_cell_length_b 11.2823(4)
_cell_length_c 22.8044(7)
_cell_measurement_reflns_used 2709
_cell_measurement_temperature 100.00(10)
_cell_measurement_theta_max 30.00
_cell_measurement_theta_min 1.79
_cell_volume 1624.14(9)
_computing_cell_refinement 'APEX2 (Bruker, 2005)'
_computing_data_collection 'APEX2 (Bruker, 2005)'
_computing_data_reduction 'SAINT (Bruker, 2005)'
_computing_molecular_graphics 'SHELXTL (Sheldrick, 1998)'
_computing_publication_material
;
SHELXTL (Sheldrick, 1998) and PLATON (Spek, 2003)
;
_computing_structure_refinement 'SHELXTL (Sheldrick, 1998)'
_computing_structure_solution 'SHELXTL (Sheldrick, 1998)'
_diffrn_ambient_temperature 100.00(10)
_diffrn_detector_area_resol_mean 8.33
_diffrn_measured_fraction_theta_full 1.000
_diffrn_measured_fraction_theta_max 1.000
_diffrn_measurement_device_type
;
Bruker SMART APEXII CCD area-detector
;
_diffrn_measurement_method \w
_diffrn_radiation_monochromator graphite
_diffrn_radiation_source 'fine-focus sealed tube'
_diffrn_radiation_type MoK\a
_diffrn_radiation_wavelength 0.71073
_diffrn_reflns_av_R_equivalents 0.0290
_diffrn_reflns_av_sigmaI/netI 0.0176
_diffrn_reflns_limit_h_max 8
_diffrn_reflns_limit_h_min -8
_diffrn_reflns_limit_k_max 15
_diffrn_reflns_limit_k_min -14
_diffrn_reflns_limit_l_max 32
_diffrn_reflns_limit_l_min -27
_diffrn_reflns_number 20475
_diffrn_reflns_theta_full 30.00
_diffrn_reflns_theta_max 30.00
_diffrn_reflns_theta_min 1.79
_diffrn_standards_number 0
_exptl_absorpt_coefficient_mu 0.069
_exptl_absorpt_correction_T_max 0.9912
_exptl_absorpt_correction_T_min 0.9521
_exptl_absorpt_correction_type multi-scan
_exptl_absorpt_process_details '(SADABS; Bruker, 2005)'
_exptl_crystal_colour Colorless
_exptl_crystal_density_diffrn 1.171
_exptl_crystal_density_method 'not measured'
_exptl_crystal_description Plate
_exptl_crystal_F_000 632
_exptl_crystal_size_max 0.56
_exptl_crystal_size_mid 0.40
_exptl_crystal_size_min 0.13
_refine_diff_density_max 0.313
_refine_diff_density_min -0.167
_refine_ls_extinction_method none
_refine_ls_goodness_of_fit_ref 1.072
_refine_ls_hydrogen_treatment constr
_refine_ls_matrix_type full
_refine_ls_number_parameters 192
_refine_ls_number_reflns 2709
_refine_ls_number_restraints 0
_refine_ls_restrained_S_all 1.072
_refine_ls_R_factor_all 0.0378
_refine_ls_R_factor_gt 0.0354
_refine_ls_shift/su_max 0.001
_refine_ls_shift/su_mean 0.000
_refine_ls_structure_factor_coef Fsqd
_refine_ls_weighting_details 'calc w=1/[\s^2^(Fo^2^)+(0.0597P)^2^+0.215P] where P=(Fo^2^+2Fc^2^)/3'
_refine_ls_weighting_scheme calc
_refine_ls_wR_factor_gt 0.0949
_refine_ls_wR_factor_ref 0.0967
_reflns_number_gt 2571
_reflns_number_total 2709
_reflns_threshold_expression I>2\s(I)
_cod_data_source_file si2036.cif
_cod_data_source_block I
_cod_depositor_comments
;
The following automatic conversions were performed:
'_symmetry_cell_setting' value 'Orthorhombic' changed to 'orthorhombic'
according to '/home/saulius/struct/CIF-dictionaries/cif_core.dic'
dictionary named 'cif_core.dic' version 2.4.1 from 2010-06-29.

Automatic conversion script
Id: cif_fix_enum 1527 2010-12-29 10:47:43Z saulius 

The following automatic conversions were performed:

'_chemical_melting_point' value '387-388' was changed to '387.5(5)' -
the average value was taken and precision was estimated.

Automatic conversion script
Id: cif_fix_values 1646 2011-03-28 12:23:43Z adriana 

The following automatic conversions were performed:

'_chemical_melting_point' value '387-388' was changed to '387.5(5)' -
the average value was taken and precision was
estimated.

'_symmetry_cell_setting' value 'Orthorhombic' changed to
'orthorhombic' according to
/home/saulius/struct/CIF-dictionaries/cif_core.dic dictionary named
'cif_core.dic' version 2.4.1 from 2010-06-29.

Automatic conversion script
Id: cif_fix_values 1715 2011-07-08 13:25:40Z adriana 
;
_cod_database_code 2216113
_cod_database_fobs_code 2216113

loop_
_symmetry_equiv_pos_as_xyz
'x, y, z'
'-x+1/2, -y, z+1/2'
'-x, y+1/2, -z+1/2'
'x+1/2, -y+1/2, -z'

loop_
_atom_site_type_symbol
_atom_site_label
_atom_site_fract_x
_atom_site_fract_y
_atom_site_fract_z
_atom_site_U_iso_or_equiv
_atom_site_adp_type
_atom_site_calc_flag
_atom_site_refinement_flags
_atom_site_occupancy
O O1 0.34848(17) 0.85293(11) 0.74695(5) 0.0330(3) Uani d . 1
C C1 0.8278(2) 0.73642(11) 0.86634(6) 0.0228(3) Uani d . 1
H H1A 0.9792 0.7263 0.8610 0.027 Uiso calc R 1
H H1B 0.7863 0.6914 0.9007 0.027 Uiso calc R 1
C C2 0.7129(3) 0.68629(12) 0.81270(7) 0.0284(3) Uani d . 1
H H2A 0.7555 0.6045 0.8068 0.034 Uiso calc R 1
H H2B 0.5614 0.6874 0.8197 0.034 Uiso calc R 1
C C3 0.7620(2) 0.75744(14) 0.75763(6) 0.0274(3) Uani d . 1
H H3A 0.6761 0.7275 0.7256 0.033 Uiso calc R 1
H H3B 0.9095 0.7455 0.7472 0.033 Uiso calc R 1
C C4 0.7209(2) 0.89086(13) 0.76445(6) 0.0204(3) Uani d . 1
C C5 0.8351(2) 0.93785(11) 0.82017(5) 0.0169(2) Uani d . 1
H H5A 0.9856 0.9216 0.8133 0.020 Uiso calc R 1
C C6 0.8231(2) 1.07270(12) 0.82971(6) 0.0215(3) Uani d . 1
H H6A 0.8473 1.1135 0.7929 0.026 Uiso calc R 1
H H6B 0.6834 1.0942 0.8439 0.026 Uiso calc R 1
C C7 0.9906(2) 1.10943(12) 0.87436(6) 0.0226(3) Uani d . 1
H H7A 0.9862 1.1948 0.8793 0.027 Uiso calc R 1
H H7B 1.1296 1.0886 0.8595 0.027 Uiso calc R 1
C C8 0.9579(2) 1.05008(11) 0.93396(5) 0.0163(2) Uani d . 1
C C9 0.93310(19) 0.91333(11) 0.92681(5) 0.0150(2) Uani d . 1
H H9A 1.0735 0.8860 0.9145 0.018 Uiso calc R 1
C C10 0.78062(19) 0.86948(11) 0.87740(5) 0.0153(2) Uani d . 1
C C11 0.8994(2) 0.85560(11) 0.98797(6) 0.0190(2) Uani d . 1
H H11A 0.8348 0.7785 0.9821 0.023 Uiso calc R 1
H H11B 1.0374 0.8425 1.0055 0.023 Uiso calc R 1
C C12 0.7633(2) 0.92480(12) 1.03200(6) 0.0218(3) Uani d . 1
H H12A 0.7859 0.8932 1.0711 0.026 Uiso calc R 1
H H12B 0.6148 0.9147 1.0223 0.026 Uiso calc R 1
C C13 0.8187(2) 1.05776(12) 1.03149(6) 0.0198(3) Uani d . 1
H H13A 0.7411 1.1021 1.0616 0.024 Uiso calc R 1
C C14 0.7751(2) 1.10491(11) 0.96959(6) 0.0199(3) Uani d . 1
H H14A 0.7801 1.1908 0.9685 0.024 Uiso calc R 1
H H14B 0.6385 1.0784 0.9552 0.024 Uiso calc R 1
C C15 1.1454(2) 1.07505(12) 0.97590(6) 0.0218(3) Uani d . 1
H H15A 1.2538 1.0148 0.9715 0.026 Uiso calc R 1
H H15B 1.2076 1.1518 0.9674 0.026 Uiso calc R 1
C C16 1.0568(2) 1.07321(12) 1.03703(6) 0.0204(3) Uani d . 1
C C17 1.1674(3) 1.08212(14) 1.08712(6) 0.0282(3) Uani d . 1
H H17A 1.3140 1.0904 1.0859 0.034 Uiso calc R 1
H H17B 1.0975 1.0800 1.1230 0.034 Uiso calc R 1
C C18 0.8071(3) 0.95405(17) 0.70911(6) 0.0318(4) Uani d . 1
H H18A 0.7532 0.9155 0.6747 0.048 Uiso calc R 1
H H18B 0.9590 0.9505 0.7090 0.048 Uiso calc R 1
H H18C 0.7624 1.0354 0.7093 0.048 Uiso calc R 1
C C19 0.4858(2) 0.91868(14) 0.76388(6) 0.0230(3) Uani d . 1
H H19A 0.4442 0.9926 0.7777 0.028 Uiso calc R 1
C C20 0.5454(2) 0.88135(11) 0.89396(6) 0.0178(2) Uani d . 1
H H20A 0.4606 0.8382 0.8663 0.027 Uiso calc R 1
H H20B 0.5056 0.9635 0.8933 0.027 Uiso calc R 1
H H20C 0.5233 0.8498 0.9326 0.027 Uiso calc R 1

loop_
_atom_site_aniso_label
_atom_site_aniso_U_11
_atom_site_aniso_U_22
_atom_site_aniso_U_33
_atom_site_aniso_U_12
_atom_site_aniso_U_13
_atom_site_aniso_U_23
O1 0.0191(5) 0.0504(7) 0.0296(6) 0.0000(5) -0.0040(4) -0.0031(5)
C1 0.0265(7) 0.0165(5) 0.0254(6) 0.0048(5) -0.0092(5) -0.0052(5)
C2 0.0320(8) 0.0205(6) 0.0325(7) 0.0043(6) -0.0107(6) -0.0108(5)
C3 0.0225(6) 0.0354(8) 0.0243(7) 0.0058(6) -0.0040(6) -0.0143(6)
C4 0.0164(5) 0.0303(7) 0.0144(5) 0.0014(5) -0.0002(4) -0.0027(5)
C5 0.0153(5) 0.0217(5) 0.0136(5) 0.0006(5) 0.0016(4) -0.0018(4)
C6 0.0270(6) 0.0209(6) 0.0166(6) -0.0025(5) 0.0017(5) 0.0045(5)
C7 0.0300(7) 0.0211(6) 0.0168(6) -0.0074(5) 0.0040(5) 0.0018(5)
C8 0.0192(5) 0.0154(5) 0.0141(5) -0.0026(5) 0.0027(4) -0.0004(4)
C9 0.0152(5) 0.0151(5) 0.0149(5) 0.0006(4) -0.0003(4) -0.0006(4)
C10 0.0150(5) 0.0149(5) 0.0160(5) 0.0011(4) -0.0006(4) -0.0005(4)
C11 0.0221(6) 0.0162(5) 0.0187(5) -0.0013(5) -0.0050(5) 0.0031(5)
C12 0.0226(6) 0.0264(6) 0.0163(5) -0.0060(5) 0.0011(5) 0.0045(5)
C13 0.0219(6) 0.0228(6) 0.0148(5) -0.0006(5) 0.0042(5) -0.0029(5)
C14 0.0258(6) 0.0165(5) 0.0173(5) 0.0038(5) 0.0032(5) -0.0020(4)
C15 0.0229(6) 0.0221(6) 0.0204(6) -0.0075(5) 0.0025(5) -0.0045(5)
C16 0.0238(6) 0.0181(6) 0.0192(6) -0.0043(5) 0.0035(5) -0.0026(5)
C17 0.0294(7) 0.0338(7) 0.0215(6) -0.0074(6) 0.0001(6) -0.0002(6)
C18 0.0256(7) 0.0556(10) 0.0144(6) -0.0045(7) 0.0025(5) -0.0005(6)
C19 0.0196(6) 0.0338(7) 0.0156(6) 0.0051(6) -0.0003(5) 0.0016(5)
C20 0.0154(5) 0.0207(6) 0.0173(6) -0.0014(5) 0.0008(4) 0.0020(5)

loop_
_atom_type_symbol
_atom_type_description
_atom_type_scat_dispersion_real
_atom_type_scat_dispersion_imag
_atom_type_scat_source
C C 0.0033 0.0000 'International Tables Vol C Tables 4.2.6.8 and 6.1.1.4'
H H 0.0000 0.0000 'International Tables Vol C Tables 4.2.6.8 and 6.1.1.4'
O O 0.0106 0.0000 'International Tables Vol C Tables 4.2.6.8 and 6.1.1.4'

loop_
_geom_angle_atom_site_label_1
_geom_angle_atom_site_label_2
_geom_angle_atom_site_label_3
_geom_angle
C2 C1 C10 113.36(11)
C2 C1 H1A 108.9
C10 C1 H1A 108.9
C2 C1 H1B 108.9
C10 C1 H1B 108.9
H1A C1 H1B 107.7
C3 C2 C1 111.59(12)
C3 C2 H2A 109.3
C1 C2 H2A 109.3
C3 C2 H2B 109.3
C1 C2 H2B 109.3
H2A C2 H2B 108.0
C2 C3 C4 113.52(11)
C2 C3 H3A 108.9
C4 C3 H3A 108.9
C2 C3 H3B 108.9
C4 C3 H3B 108.9
H3A C3 H3B 107.7
C19 C4 C3 111.56(12)
C19 C4 C18 103.98(12)
C3 C4 C18 108.03(12)
C19 C4 C5 112.98(11)
C3 C4 C5 109.80(11)
C18 C4 C5 110.25(11)
C6 C5 C4 115.46(11)
C6 C5 C10 111.16(10)
C4 C5 C10 114.48(11)
C6 C5 H5A 104.8
C4 C5 H5A 104.8
C10 C5 H5A 104.8
C7 C6 C5 109.20(11)
C7 C6 H6A 109.8
C5 C6 H6A 109.8
C7 C6 H6B 109.8
C5 C6 H6B 109.8
H6A C6 H6B 108.3
C6 C7 C8 112.39(11)
C6 C7 H7A 109.1
C8 C7 H7A 109.1
C6 C7 H7B 109.1
C8 C7 H7B 109.1
H7A C7 H7B 107.9
C7 C8 C14 113.20(11)
C7 C8 C15 111.50(11)
C14 C8 C15 100.00(10)
C7 C8 C9 110.73(10)
C14 C8 C9 112.16(10)
C15 C8 C9 108.75(10)
C11 C9 C8 109.56(10)
C11 C9 C10 115.49(10)
C8 C9 C10 116.78(10)
C11 C9 H9A 104.5
C8 C9 H9A 104.5
C10 C9 H9A 104.5
C20 C10 C1 108.04(11)
C20 C10 C5 112.13(10)
C1 C10 C5 107.53(10)
C20 C10 C9 112.95(10)
C1 C10 C9 107.78(10)
C5 C10 C9 108.19(10)
C12 C11 C9 116.78(10)
C12 C11 H11A 108.1
C9 C11 H11A 108.1
C12 C11 H11B 108.1
C9 C11 H11B 108.1
H11A C11 H11B 107.3
C11 C12 C13 111.30(11)
C11 C12 H12A 109.4
C13 C12 H12A 109.4
C11 C12 H12B 109.4
C13 C12 H12B 109.4
H12A C12 H12B 108.0
C16 C13 C14 102.38(11)
C16 C13 C12 109.62(12)
C14 C13 C12 107.71(11)
C16 C13 H13A 112.2
C14 C13 H13A 112.2
C12 C13 H13A 112.2
C13 C14 C8 102.23(10)
C13 C14 H14A 111.3
C8 C14 H14A 111.3
C13 C14 H14B 111.3
C8 C14 H14B 111.3
H14A C14 H14B 109.2
C16 C15 C8 106.65(11)
C16 C15 H15A 110.4
C8 C15 H15A 110.4
C16 C15 H15B 110.4
C8 C15 H15B 110.4
H15A C15 H15B 108.6
C17 C16 C15 126.52(13)
C17 C16 C13 126.46(13)
C15 C16 C13 107.02(12)
C16 C17 H17A 120.0
C16 C17 H17B 120.0
H17A C17 H17B 120.0
C4 C18 H18A 109.5
C4 C18 H18B 109.5
H18A C18 H18B 109.5
C4 C18 H18C 109.5
H18A C18 H18C 109.5
H18B C18 H18C 109.5
O1 C19 C4 125.40(14)
O1 C19 H19A 117.3
C4 C19 H19A 117.3
C10 C20 H20A 109.5
C10 C20 H20B 109.5
H20A C20 H20B 109.5
C10 C20 H20C 109.5
H20A C20 H20C 109.5
H20B C20 H20C 109.5

loop_
_geom_bond_atom_site_label_1
_geom_bond_atom_site_label_2
_geom_bond_distance
O1 C19 1.2043(19)
C1 C2 1.5304(19)
C1 C10 1.5511(17)
C1 H1A 0.9700
C1 H1B 0.9700
C2 C3 1.522(2)
C2 H2A 0.9700
C2 H2B 0.9700
C3 C4 1.535(2)
C3 H3A 0.9700
C3 H3B 0.9700
C4 C19 1.5169(19)
C4 C18 1.548(2)
C4 C5 1.5543(17)
C5 C6 1.5388(18)
C5 C10 1.5545(17)
C5 H5A 0.9800
C6 C7 1.525(2)
C6 H6A 0.9700
C6 H6B 0.9700
C7 C8 1.5291(17)
C7 H7A 0.9700
C7 H7B 0.9700
C8 C14 1.5409(18)
C8 C15 1.5475(19)
C8 C9 1.5593(16)
C9 C11 1.5538(17)
C9 C10 1.5625(17)
C9 H9A 0.9800
C10 C20 1.5378(17)
C11 C12 1.5350(19)
C11 H11A 0.9700
C11 H11B 0.9700
C12 C13 1.5403(18)
C12 H12A 0.9700
C12 H12B 0.9700
C13 C16 1.519(2)
C13 C14 1.5333(18)
C13 H13A 0.9800
C14 H14A 0.9700
C14 H14B 0.9700
C15 C16 1.5020(18)
C15 H15A 0.9700
C15 H15B 0.9700
C16 C17 1.343(2)
C17 H17A 0.9300
C17 H17B 0.9300
C18 H18A 0.9600
C18 H18B 0.9600
C18 H18C 0.9600
C19 H19A 0.9300
C20 H20A 0.9600
C20 H20B 0.9600
C20 H20C 0.9600

loop_
_geom_torsion_atom_site_label_1
_geom_torsion_atom_site_label_2
_geom_torsion_atom_site_label_3
_geom_torsion_atom_site_label_4
_geom_torsion
C10 C1 C2 C3 55.54(17)
C1 C2 C3 C4 -53.27(17)
C2 C3 C4 C19 -74.39(16)
C2 C3 C4 C18 171.92(12)
C2 C3 C4 C5 51.65(16)
C19 C4 C5 C6 -59.68(16)
C3 C4 C5 C6 175.09(11)
C18 C4 C5 C6 56.18(15)
C19 C4 C5 C10 71.32(15)
C3 C4 C5 C10 -53.91(14)
C18 C4 C5 C10 -172.82(12)
C4 C5 C6 C7 -163.78(11)
C10 C5 C6 C7 63.65(14)
C5 C6 C7 C8 -60.81(15)
C6 C7 C8 C14 -75.83(14)
C6 C7 C8 C15 172.33(11)
C6 C7 C8 C9 51.10(15)
C7 C8 C9 C11 -179.80(11)
C14 C8 C9 C11 -52.29(14)
C15 C8 C9 C11 57.36(13)
C7 C8 C9 C10 -46.11(15)
C14 C8 C9 C10 81.39(13)
C15 C8 C9 C10 -168.96(10)
C2 C1 C10 C20 66.22(15)
C2 C1 C10 C5 -55.00(15)
C2 C1 C10 C9 -171.42(12)
C6 C5 C10 C20 69.36(14)
C4 C5 C10 C20 -63.70(14)
C6 C5 C10 C1 -172.01(11)
C4 C5 C10 C1 54.93(14)
C6 C5 C10 C9 -55.86(13)
C4 C5 C10 C9 171.08(10)
C11 C9 C10 C20 54.39(14)
C8 C9 C10 C20 -76.59(14)
C11 C9 C10 C1 -64.88(13)
C8 C9 C10 C1 164.13(11)
C11 C9 C10 C5 179.12(10)
C8 C9 C10 C5 48.13(13)
C8 C9 C11 C12 37.63(15)
C10 C9 C11 C12 -96.71(13)
C9 C11 C12 C13 -42.84(16)
C11 C12 C13 C16 -50.07(15)
C11 C12 C13 C14 60.58(14)
C16 C13 C14 C8 43.12(12)
C12 C13 C14 C8 -72.41(13)
C7 C8 C14 C13 -163.78(11)
C15 C8 C14 C13 -45.06(12)
C9 C8 C14 C13 70.04(13)
C7 C8 C15 C16 150.54(11)
C14 C8 C15 C16 30.58(13)
C9 C8 C15 C16 -87.08(12)
C8 C15 C16 C17 174.74(14)
C8 C15 C16 C13 -4.54(14)
C14 C13 C16 C17 157.01(14)
C12 C13 C16 C17 -88.85(17)
C14 C13 C16 C15 -23.71(14)
C12 C13 C16 C15 90.43(13)
C3 C4 C19 O1 -16.3(2)
C18 C4 C19 O1 99.86(17)
C5 C4 C19 O1 -140.60(15)

loop_
_cod_related_entry_id
_cod_related_entry_database
_cod_related_entry_code
1 ChemSpider 391680
